data_4318275
loop_
_publ_author_name
'Md. Jamil Hossain'
'Mikio Yamasaki'
'Masahiro Mikuriya'
'Atsushi Kuribayashi'
'Hiroshi Sakiyama'

_publ_section_title
;
 Synthesis, Structure, and Magnetic Properties of Dinuclear Cobalt(II)
 Complexes with a New Phenol-Based Dinucleating Ligand with Four
 Hydroxyethyl Chelating Arms
;
_journal_name_full 'Inorganic Chemistry'
_journal_page_first 4058
_journal_page_last 4062
_journal_paper_doi 10.1021/ic0255297
_journal_volume 41
_journal_year 2002
_chemical_formula_sum 'C50 H62.5 B Co2 N4.5 O9'
_chemical_formula_weight 999.24
_space_group_IT_number 15
_symmetry_cell_setting monoclinic
_symmetry_Int_Tables_number 15
_symmetry_space_group_name_Hall '-C 2yc'
_symmetry_space_group_name_H-M 'C 1 2/c 1'
_cell_angle_alpha 90
_cell_angle_beta 105.930(3)
_cell_angle_gamma 90
_cell_formula_units_Z 8
_cell_length_a 25.424(5)
_cell_length_b 13.376(2)
_cell_length_c 29.913(6)
_cell_measurement_reflns_used 18468
_cell_measurement_temperature 113.2
_cell_measurement_theta_max 27.5
_cell_measurement_theta_min 3.0
_cell_volume 9782(3)
_computing_cell_refinement CRYSTALCLEAR
_computing_data_collection CRYSTALCLEAR
_computing_data_reduction 'teXsan Ver. 1.11'
_computing_publication_material 'teXsan Ver. 1.11'
_computing_structure_refinement 'teXsan Ver. 1.10'
_computing_structure_solution SIR97
_diffrn_detector_area_resol_mean 14.62
_diffrn_measured_fraction_theta_full 0.9918
_diffrn_measured_fraction_theta_max 0.9918
_diffrn_measurement_device_type 'Rigaku/MSC Mercury CCD'
_diffrn_measurement_method \w
_diffrn_radiation_type 'Mo K\a'
_diffrn_radiation_wavelength 0.7107
_diffrn_reflns_av_R_equivalents 0.044
_diffrn_reflns_limit_h_max 32
_diffrn_reflns_limit_h_min -23
_diffrn_reflns_limit_k_max 17
_diffrn_reflns_limit_k_min -16
_diffrn_reflns_limit_l_max 38
_diffrn_reflns_limit_l_min -38
_diffrn_reflns_number 45995
_diffrn_reflns_theta_full 27.48
_diffrn_reflns_theta_max 27.48
_exptl_absorpt_coefficient_mu 0.738
_exptl_absorpt_correction_T_max 0.889
_exptl_absorpt_correction_T_min 0.767
_exptl_absorpt_correction_type multi-scan
_exptl_absorpt_process_details '(Jacobson, 1998)'
_exptl_crystal_colour pink
_exptl_crystal_density_diffrn 1.357
_exptl_crystal_density_method 'not measured'
_exptl_crystal_description Platelet
_exptl_crystal_size_max 0.300
_exptl_crystal_size_mid 0.180
_exptl_crystal_size_min 0.160
_refine_diff_density_max 0.74
_refine_diff_density_min -0.50
_refine_ls_extinction_method none
_refine_ls_goodness_of_fit_ref 1.008
_refine_ls_hydrogen_treatment noref
_refine_ls_number_parameters 608
_refine_ls_number_reflns 11123
_refine_ls_R_factor_gt 0.0346
_refine_ls_shift/su_max 0.0030
_refine_ls_structure_factor_coef Fsqd
_refine_ls_weighting_details 'w = 1/[\s^2^(Fo^2^) + (0.03000(Max(Fo^2^,0) + 2Fc^2^)/3)^2^]'
_refine_ls_weighting_scheme calc
_refine_ls_wR_factor_ref 0.0811
_reflns_number_gt 8699
_reflns_number_total 11123
_reflns_threshold_expression F^2^>2.0\s(F^2^)
_cod_data_source_file ic0255297.cif
_cod_data_source_block ymr004_Yamagata_Univ._Dr._
_cod_original_cell_volume 9781(3)
_cod_original_formula_sum 'C50 H62.50 B Co2 N4.50 O9 '
_cod_database_code 4318275

loop_
_symmetry_equiv_pos_as_xyz
x,y,z
-x,y,1/2-z
-x,-y,-z
x,-y,1/2+z
1/2+x,1/2+y,z
1/2-x,1/2+y,1/2-z
1/2-x,1/2-y,-z
1/2+x,1/2-y,1/2+z

loop_
_atom_site_label
_atom_site_type_symbol
_atom_site_fract_x
_atom_site_fract_y
_atom_site_fract_z
_atom_site_U_iso_or_equiv
_atom_site_adp_type
_atom_site_occupancy
_atom_site_calc_flag
_atom_site_refinement_flags
_atom_site_disorder_assembly
_atom_site_disorder_group
Co(1) Co 0.68356(1) 0.12540(2) 0.742426(8) 0.01028(6) Uani 1.00 d . . .
Co(2) Co 0.78314(1) -0.02300(2) 0.805186(8) 0.01071(6) Uani 1.00 d . . .
O(1) O 0.71611(5) 0.05814(9) 0.80460(4) 0.0131(3) Uani 1.00 d . . .
O(2) O 0.63503(6) 0.16184(10) 0.67225(5) 0.0166(3) Uani 1.00 d . . .
O(3) O 0.67361(6) 0.26815(10) 0.76556(5) 0.0190(4) Uani 1.00 d . . .
O(4) O 0.86707(7) -0.0686(1) 0.81559(5) 0.0308(4) Uani 1.00 d . . .
O(5) O 0.76020(7) -0.1597(1) 0.82661(5) 0.0250(4) Uani 1.00 d . . .
O(6) O 0.67967(6) -0.01286(10) 0.70911(5) 0.0161(3) Uani 1.00 d . . .
O(7) O 0.76241(6) -0.08014(10) 0.73745(4) 0.0149(3) Uani 1.00 d . . .
O(8) O 0.75349(5) 0.17417(9) 0.72635(4) 0.0131(3) Uani 1.00 d . . .
O(9) O 0.81907(6) 0.10347(9) 0.78312(5) 0.0152(3) Uani 1.00 d . . .
N(1) N 0.60250(6) 0.1189(1) 0.75354(5) 0.0120(4) Uani 1.00 d . . .
N(2) N 0.81327(6) -0.0090(1) 0.87992(5) 0.0128(4) Uani 1.00 d . . .
N(3) N 0.58843(9) 0.0058(1) 0.60294(7) 0.0332(6) Uani 1.00 d . . .
N(4) N 0.82243(9) -0.3003(2) 0.45263(7) 0.0364(6) Uani 1.00 d . . .
N(5) N 0.9330(2) -0.0297(3) 0.7594(1) 0.033(1) Uani 0.50 d P . .
C(1) C 0.69247(8) 0.0522(1) 0.84000(6) 0.0120(5) Uani 1.00 d . . .
C(2) C 0.63596(8) 0.0368(1) 0.83111(6) 0.0130(5) Uani 1.00 d . . .
C(3) C 0.61300(8) 0.0286(1) 0.86828(7) 0.0157(5) Uani 1.00 d . . .
C(4) C 0.64402(9) 0.0355(1) 0.91425(7) 0.0170(5) Uani 1.00 d . . .
C(5) C 0.70006(9) 0.0515(1) 0.92245(7) 0.0161(5) Uani 1.00 d . . .
C(6) C 0.72468(8) 0.0602(1) 0.88615(7) 0.0134(5) Uani 1.00 d . . .
C(7) C 0.60019(8) 0.0283(1) 0.78194(7) 0.0136(5) Uani 1.00 d . . .
C(8) C 0.56443(8) 0.1079(1) 0.70650(7) 0.0160(5) Uani 1.00 d . . .
C(9) C 0.57977(8) 0.1800(2) 0.67322(7) 0.0170(5) Uani 1.00 d . . .
C(10) C 0.59016(8) 0.2119(1) 0.77638(7) 0.0147(5) Uani 1.00 d . . .
C(11) C 0.64163(9) 0.2721(1) 0.79760(7) 0.0206(5) Uani 1.00 d . . .
C(12) C 0.61750(9) 0.0241(2) 0.95341(7) 0.0228(6) Uani 1.00 d . . .
C(13) C 0.78534(8) 0.0761(1) 0.89595(6) 0.0146(5) Uani 1.00 d . . .
C(14) C 0.87232(8) 0.0133(2) 0.88873(7) 0.0195(5) Uani 1.00 d . . .
C(15) C 0.89901(8) -0.0599(2) 0.86300(7) 0.0200(5) Uani 1.00 d . . .
C(16) C 0.80441(9) -0.1042(1) 0.90324(7) 0.0183(5) Uani 1.00 d . . .
C(17a) C 0.7558(1) -0.1657(2) 0.87245(9) 0.0177(6) Uiso 0.75 d P . .
C(17b) C 0.7987(4) -0.1891(6) 0.8758(3) 0.022(2) Uiso 0.25 d P . .
C(18) C 0.71542(8) -0.0760(1) 0.70803(7) 0.0138(5) Uani 1.00 d . . .
C(19) C 0.70300(9) -0.1513(1) 0.66891(7) 0.0201(5) Uani 1.00 d . . .
C(20) C 0.80319(8) 0.1609(1) 0.74889(6) 0.0121(5) Uani 1.00 d . . .
C(21) C 0.84560(8) 0.2204(2) 0.73370(7) 0.0185(5) Uani 1.00 d . . .
C(22) C 0.44573(8) -0.3301(1) 0.62017(6) 0.0131(5) Uani 1.00 d . . .
C(23) C 0.42749(9) -0.2576(1) 0.64614(7) 0.0184(5) Uani 1.00 d . . .
C(24) C 0.46368(10) -0.1957(1) 0.67785(8) 0.0250(6) Uani 1.00 d . . .
C(25) C 0.51915(10) -0.2029(2) 0.68428(8) 0.0273(6) Uani 1.00 d . . .
C(26) C 0.53900(9) -0.2728(2) 0.65857(8) 0.0256(6) Uani 1.00 d . . .
C(27) C 0.50256(9) -0.3345(2) 0.62738(7) 0.0191(5) Uani 1.00 d . . .
C(28) C 0.41352(8) -0.3511(1) 0.53169(6) 0.0123(5) Uani 1.00 d . . .
C(29) C 0.44946(8) -0.3904(1) 0.50823(7) 0.0147(5) Uani 1.00 d . . .
C(30) C 0.46248(8) -0.3402(1) 0.47187(7) 0.0168(5) Uani 1.00 d . . .
C(31) C 0.43917(8) -0.2486(1) 0.45728(7) 0.0172(5) Uani 1.00 d . . .
C(32) C 0.40276(9) -0.2072(1) 0.47912(7) 0.0176(5) Uani 1.00 d . . .
C(33) C 0.39073(8) -0.2576(1) 0.51568(7) 0.0153(5) Uani 1.00 d . . .
C(34) C 0.42286(8) -0.5178(1) 0.58630(7) 0.0134(5) Uani 1.00 d . . .
C(35) C 0.40345(8) -0.5883(1) 0.55048(7) 0.0171(5) Uani 1.00 d . . .
C(36) C 0.41220(9) -0.6899(1) 0.55704(8) 0.0221(6) Uani 1.00 d . . .
C(37) C 0.44092(9) -0.7268(1) 0.60038(8) 0.0235(6) Uani 1.00 d . . .
C(38) C 0.46079(9) -0.6607(2) 0.63623(8) 0.0205(5) Uani 1.00 d . . .
C(39) C 0.45200(8) -0.5583(1) 0.62919(7) 0.0163(5) Uani 1.00 d . . .
C(40) C 0.34180(8) -0.4005(1) 0.58229(7) 0.0131(5) Uani 1.00 d . . .
C(41) C 0.29587(8) -0.3864(2) 0.54427(7) 0.0189(5) Uani 1.00 d . . .
C(42) C 0.24249(9) -0.3994(2) 0.54714(8) 0.0233(6) Uani 1.00 d . . .
C(43) C 0.23281(9) -0.4281(2) 0.58865(8) 0.0228(6) Uani 1.00 d . . .
C(44) C 0.27711(9) -0.4417(1) 0.62735(7) 0.0202(5) Uani 1.00 d . . .
C(45) C 0.32984(8) -0.4286(1) 0.62396(7) 0.0168(5) Uani 1.00 d . . .
C(46) C 0.56762(10) -0.0584(2) 0.58016(8) 0.0268(6) Uani 1.00 d . . .
C(47) C 0.5418(1) -0.1418(2) 0.55046(10) 0.0444(8) Uani 1.00 d . . .
C(48) C 0.7772(1) -0.3147(2) 0.44762(8) 0.0251(6) Uani 1.00 d . . .
C(49) C 0.7196(1) -0.3323(2) 0.44131(9) 0.0322(7) Uani 1.00 d . . .
C(50) C 0.9685(2) 0.0188(3) 0.7549(1) 0.018(1) Uani 0.50 d P . .
C(51) C 1.0000 0.0798(3) 0.7500 0.079(2) Uani 1.00 d S . .
B(7) B 0.40529(9) -0.3997(2) 0.57947(7) 0.0123(5) Uani 1.00 d . . .
H(2o) H 0.6312 0.1186 0.6564 0.0261 Uiso 1.00 calc . . .
H(3) H 0.5747 0.0180 0.8619 0.0188 Uiso 1.00 calc . . .
H(3o) H 0.6915 0.3070 0.7667 0.0211 Uiso 1.00 calc . . .
H(4o) H 0.8769 -0.0255 0.8072 0.0090 Uiso 1.00 calc . . .
H(5) H 0.7222 0.0567 0.9536 0.0194 Uiso 1.00 calc . . .
H(5o) H 0.7569 -0.2079 0.8130 0.0318 Uiso 1.00 calc . . .
H(7a) H 0.5635 0.0185 0.7828 0.0164 Uiso 1.00 calc . . .
H(7b) H 0.6119 -0.0278 0.7677 0.0164 Uiso 1.00 calc . . .
H(8a) H 0.5663 0.0414 0.6959 0.0192 Uiso 1.00 calc . . .
H(8b) H 0.5282 0.1217 0.7078 0.0192 Uiso 1.00 calc . . .
H(9a) H 0.5559 0.1709 0.6429 0.0204 Uiso 1.00 calc . . .
H(9b) H 0.5766 0.2466 0.6832 0.0204 Uiso 1.00 calc . . .
H(10a) H 0.5654 0.2518 0.7538 0.0176 Uiso 1.00 calc . . .
H(10b) H 0.5738 0.1940 0.8002 0.0176 Uiso 1.00 calc . . .
H(11a) H 0.6324 0.3393 0.8023 0.0247 Uiso 1.00 calc . . .
H(11b) H 0.6612 0.2437 0.8265 0.0247 Uiso 1.00 calc . . .
H(12a) H 0.5895 0.0728 0.9502 0.0274 Uiso 1.00 calc . . .
H(12b) H 0.6021 -0.0408 0.9523 0.0274 Uiso 1.00 calc . . .
H(12c) H 0.6442 0.0332 0.9823 0.0274 Uiso 1.00 calc . . .
H(13a) H 0.7915 0.1351 0.8805 0.0176 Uiso 1.00 calc . . .
H(13b) H 0.8005 0.0839 0.9285 0.0176 Uiso 1.00 calc . . .
H(14a) H 0.8765 0.0793 0.8784 0.0234 Uiso 1.00 calc . . .
H(14b) H 0.8895 0.0085 0.9211 0.0234 Uiso 1.00 calc . . .
H(15a) H 0.9016 -0.1236 0.8776 0.0240 Uiso 1.00 calc . . .
H(15b) H 0.9346 -0.0368 0.8639 0.0240 Uiso 1.00 calc . . .
H(16a) H 0.8368 -0.1434 0.9092 0.0220 Uiso 1.00 calc . . .
H(16b) H 0.7968 -0.0884 0.9318 0.0220 Uiso 1.00 calc . . .
H(19a) H 0.6645 -0.1568 0.6563 0.0241 Uiso 1.00 calc . . .
H(19b) H 0.7190 -0.1298 0.6453 0.0241 Uiso 1.00 calc . . .
H(19c) H 0.7177 -0.2144 0.6805 0.0241 Uiso 1.00 calc . . .
H(21a) H 0.8381 0.2173 0.7008 0.0222 Uiso 1.00 calc . . .
H(21b) H 0.8446 0.2881 0.7431 0.0222 Uiso 1.00 calc . . .
H(21c) H 0.8808 0.1933 0.7476 0.0222 Uiso 1.00 calc . . .
H(23) H 0.3893 -0.2503 0.6421 0.0221 Uiso 1.00 calc . . .
H(24) H 0.4497 -0.1480 0.6952 0.0300 Uiso 1.00 calc . . .
H(25) H 0.5436 -0.1608 0.7060 0.0328 Uiso 1.00 calc . . .
H(26) H 0.5772 -0.2783 0.6623 0.0308 Uiso 1.00 calc . . .
H(27) H 0.5169 -0.3819 0.6102 0.0229 Uiso 1.00 calc . . .
H(29) H 0.4656 -0.4538 0.5175 0.0177 Uiso 1.00 calc . . .
H(30) H 0.4875 -0.3691 0.4571 0.0201 Uiso 1.00 calc . . .
H(31) H 0.4480 -0.2142 0.4325 0.0207 Uiso 1.00 calc . . .
H(32) H 0.3861 -0.1445 0.4691 0.0211 Uiso 1.00 calc . . .
H(33) H 0.3661 -0.2277 0.5305 0.0183 Uiso 1.00 calc . . .
H(35) H 0.3835 -0.5650 0.5206 0.0205 Uiso 1.00 calc . . .
H(36) H 0.3986 -0.7347 0.5319 0.0266 Uiso 1.00 calc . . .
H(37) H 0.4467 -0.7967 0.6051 0.0283 Uiso 1.00 calc . . .
H(38) H 0.4806 -0.6848 0.6659 0.0247 Uiso 1.00 calc . . .
H(39) H 0.4663 -0.5142 0.6545 0.0196 Uiso 1.00 calc . . .
H(41) H 0.3013 -0.3672 0.5153 0.0227 Uiso 1.00 calc . . .
H(42) H 0.2126 -0.3885 0.5205 0.0280 Uiso 1.00 calc . . .
H(43) H 0.1965 -0.4382 0.5906 0.0273 Uiso 1.00 calc . . .
H(44) H 0.2712 -0.4602 0.6563 0.0242 Uiso 1.00 calc . . .
H(45) H 0.3594 -0.4389 0.6509 0.0202 Uiso 1.00 calc . . .
H(47a) H 0.5224 -0.1170 0.5207 0.0533 Uiso 1.00 calc . . .
H(47b) H 0.5171 -0.1750 0.5642 0.0533 Uiso 1.00 calc . . .
H(47c) H 0.5691 -0.1874 0.5472 0.0533 Uiso 1.00 calc . . .
H(49a) H 0.7095 -0.3088 0.4678 0.0386 Uiso 1.00 calc . . .
H(49b) H 0.7122 -0.4019 0.4376 0.0386 Uiso 1.00 calc . . .
H(49c) H 0.6990 -0.2977 0.4144 0.0386 Uiso 1.00 calc . . .

loop_
_atom_site_aniso_label
_atom_site_aniso_U_11
_atom_site_aniso_U_22
_atom_site_aniso_U_33
_atom_site_aniso_U_12
_atom_site_aniso_U_13
_atom_site_aniso_U_23
Co(1) 0.0104(1) 0.0101(1) 0.0104(1) 0.0007(1) 0.00302(10) 0.00111(10)
Co(2) 0.0118(1) 0.0098(1) 0.0102(1) 0.0013(1) 0.0025(1) 0.00008(10)
O(1) 0.0139(7) 0.0161(6) 0.0103(6) 0.0028(6) 0.0051(5) 0.0019(5)
O(2) 0.0153(7) 0.0191(7) 0.0150(7) 0.0026(6) 0.0036(6) -0.0003(6)
O(3) 0.0196(8) 0.0126(7) 0.0301(8) -0.0065(6) 0.0161(7) -0.0053(6)
O(4) 0.0313(9) 0.0416(10) 0.0181(8) 0.0206(8) 0.0041(7) 0.0032(7)
O(5) 0.045(1) 0.0134(7) 0.0183(8) -0.0088(7) 0.0116(7) -0.0046(6)
O(6) 0.0160(7) 0.0149(7) 0.0161(7) 0.0019(6) 0.0023(6) -0.0027(6)
O(7) 0.0177(7) 0.0146(7) 0.0116(7) 0.0046(6) 0.0029(6) -0.0007(5)
O(8) 0.0121(7) 0.0145(6) 0.0135(7) 0.0020(5) 0.0046(5) 0.0024(5)
O(9) 0.0151(7) 0.0142(7) 0.0156(7) 0.0009(6) 0.0030(6) 0.0045(5)
N(1) 0.0122(8) 0.0116(7) 0.0125(8) -0.0005(7) 0.0039(6) -0.0003(6)
N(2) 0.0137(8) 0.0108(7) 0.0130(8) 0.0014(6) 0.0019(7) 0.0002(6)
N(3) 0.039(1) 0.029(1) 0.027(1) -0.0018(10) 0.0022(9) -0.0012(9)
N(4) 0.039(1) 0.036(1) 0.032(1) -0.006(1) 0.006(1) 0.0008(9)
N(5) 0.030(2) 0.047(3) 0.021(2) -0.009(2) 0.006(2) -0.002(2)
C(1) 0.0169(10) 0.0072(8) 0.0133(9) 0.0013(7) 0.0065(8) 0.0010(7)
C(2) 0.0171(10) 0.0084(8) 0.0140(9) 0.0016(8) 0.0049(8) 0.0020(7)
C(3) 0.019(1) 0.0110(9) 0.019(1) 0.0011(8) 0.0088(8) 0.0017(8)
C(4) 0.027(1) 0.0117(9) 0.0163(10) 0.0024(8) 0.0118(9) 0.0015(8)
C(5) 0.024(1) 0.0122(9) 0.0117(9) 0.0021(8) 0.0049(8) 0.0000(7)
C(6) 0.016(1) 0.0097(9) 0.0144(9) 0.0016(8) 0.0047(8) -0.0009(7)
C(7) 0.0133(9) 0.0122(9) 0.0161(10) -0.0017(8) 0.0052(8) 0.0007(8)
C(8) 0.0110(9) 0.0187(10) 0.0162(10) 0.0012(8) 0.0004(8) 0.0008(8)
C(9) 0.0132(10) 0.022(1) 0.0148(10) 0.0040(8) 0.0024(8) 0.0035(8)
C(10) 0.0147(10) 0.0125(9) 0.019(1) 0.0033(8) 0.0083(8) 0.0012(8)
C(11) 0.024(1) 0.0168(10) 0.025(1) -0.0011(9) 0.0137(9) -0.0033(9)
C(12) 0.033(1) 0.021(1) 0.019(1) 0.0024(10) 0.0148(10) 0.0030(9)
C(13) 0.018(1) 0.0126(9) 0.0117(9) 0.0005(8) 0.0022(8) -0.0020(7)
C(14) 0.015(1) 0.023(1) 0.018(1) 0.0002(9) 0.0004(8) -0.0019(9)
C(15) 0.014(1) 0.025(1) 0.018(1) 0.0044(9) -0.0001(8) 0.0028(9)
C(16) 0.024(1) 0.0157(10) 0.0142(10) 0.0055(9) 0.0038(9) 0.0071(8)
C(18) 0.019(1) 0.0104(9) 0.0128(9) -0.0010(8) 0.0062(8) 0.0023(7)
C(19) 0.025(1) 0.0174(10) 0.015(1) 0.0008(9) 0.0013(9) -0.0037(8)
C(20) 0.0144(10) 0.0109(8) 0.0119(9) -0.0001(7) 0.0051(8) -0.0042(7)
C(21) 0.015(1) 0.023(1) 0.018(1) -0.0019(9) 0.0049(8) 0.0034(8)
C(22) 0.018(1) 0.0114(9) 0.0093(9) -0.0006(8) 0.0024(8) 0.0033(7)
C(23) 0.022(1) 0.0146(9) 0.018(1) 0.0017(8) 0.0048(9) 0.0009(8)
C(24) 0.037(1) 0.0142(10) 0.021(1) 0.0048(10) 0.003(1) -0.0036(9)
C(25) 0.034(1) 0.016(1) 0.024(1) -0.0061(10) -0.006(1) -0.0034(9)
C(26) 0.019(1) 0.026(1) 0.028(1) -0.0043(9) 0.0003(9) -0.0007(10)
C(27) 0.019(1) 0.0198(10) 0.017(1) 0.0013(9) 0.0032(9) -0.0022(8)
C(28) 0.0124(9) 0.0132(9) 0.0103(9) -0.0022(8) 0.0015(7) -0.0016(7)
C(29) 0.0135(10) 0.0147(9) 0.0153(10) 0.0013(8) 0.0030(8) 0.0002(8)
C(30) 0.015(1) 0.022(1) 0.0141(10) -0.0025(8) 0.0058(8) -0.0040(8)
C(31) 0.020(1) 0.021(1) 0.0111(9) -0.0068(9) 0.0041(8) 0.0001(8)
C(32) 0.020(1) 0.0149(9) 0.0155(10) -0.0001(8) 0.0020(8) 0.0025(8)
C(33) 0.016(1) 0.0166(10) 0.0145(10) 0.0025(8) 0.0058(8) -0.0003(8)
C(34) 0.0105(9) 0.0146(9) 0.0169(10) -0.0012(8) 0.0067(8) 0.0005(8)
C(35) 0.015(1) 0.0172(10) 0.019(1) -0.0003(8) 0.0050(8) -0.0011(8)
C(36) 0.019(1) 0.0168(10) 0.032(1) -0.0044(9) 0.0086(10) -0.0068(9)
C(37) 0.016(1) 0.0122(9) 0.044(1) -0.0010(8) 0.011(1) 0.0041(9)
C(38) 0.015(1) 0.019(1) 0.027(1) 0.0012(9) 0.0061(9) 0.0098(9)
C(39) 0.015(1) 0.0154(9) 0.019(1) -0.0011(8) 0.0059(8) 0.0013(8)
C(40) 0.0162(10) 0.0088(8) 0.0147(9) -0.0012(8) 0.0052(8) -0.0025(7)
C(41) 0.018(1) 0.022(1) 0.017(1) 0.0007(9) 0.0053(8) -0.0012(8)
C(42) 0.014(1) 0.027(1) 0.026(1) -0.0005(9) 0.0016(9) -0.0050(9)
C(43) 0.017(1) 0.019(1) 0.036(1) -0.0037(9) 0.0141(10) -0.0054(9)
C(44) 0.027(1) 0.0155(10) 0.023(1) -0.0040(9) 0.0161(10) -0.0029(8)
C(45) 0.020(1) 0.0144(9) 0.0158(10) 0.0000(8) 0.0044(8) -0.0004(8)
C(46) 0.028(1) 0.030(1) 0.020(1) -0.001(1) 0.0032(10) 0.0028(10)
C(47) 0.045(2) 0.047(2) 0.039(2) -0.017(1) 0.008(1) -0.013(1)
C(48) 0.037(1) 0.019(1) 0.021(1) -0.003(1) 0.009(1) 0.0000(9)
C(49) 0.033(1) 0.027(1) 0.038(1) -0.002(1) 0.011(1) -0.004(1)
C(50) 0.020(2) 0.026(2) 0.009(2) 0.002(2) 0.003(2) 0.000(2)
C(51) 0.175(6) 0.025(2) 0.026(2) 0.0000 0.009(3) 0.0000
B(7) 0.013(1) 0.013(1) 0.0098(10) 0.0012(9) 0.0026(8) 0.0010(8)

loop_
_atom_type_symbol
_atom_type_description
_atom_type_scat_dispersion_real
_atom_type_scat_dispersion_imag
_atom_type_scat_source
C C 0.003 0.002
;International Tables for Crystallography
(1992, Vol. C, Tables 4.2.6.8 and 6.1.1.1)
;
H H 0.000 0.000
;International Tables for Crystallography
(1992, Vol. C, Table 6.1.1.2)
;
B B 0.001 0.001
;International Tables for Crystallography
(1992, Vol. C, Tables 4.2.6.8 and 6.1.1.1)
;
Co Co 0.349 0.972
;International Tables for Crystallography
(1992, Vol. C, Tables 4.2.6.8 and 6.1.1.1)
;
N N 0.006 0.003
;International Tables for Crystallography
(1992, Vol. C, Tables 4.2.6.8 and 6.1.1.1)
;
O O 0.011 0.006
;International Tables for Crystallography
(1992, Vol. C, Tables 4.2.6.8 and 6.1.1.1)
;

loop_
_geom_angle_atom_site_label_1
_geom_angle_atom_site_label_2
_geom_angle_atom_site_label_3
_geom_angle
_geom_angle_site_symmetry_1
_geom_angle_site_symmetry_2
_geom_angle_site_symmetry_3
_geom_angle_publ_flag
O(1) Co(1) O(2) 164.62(5) . . . yes
O(1) Co(1) O(3) 99.16(5) . . . yes
O(1) Co(1) O(6) 89.93(5) . . . yes
O(1) Co(1) O(8) 101.11(5) . . . yes
O(1) Co(1) N(1) 90.42(5) . . . yes
O(2) Co(1) O(3) 91.54(5) . . . yes
O(2) Co(1) O(6) 78.36(5) . . . yes
O(2) Co(1) O(8) 90.06(5) . . . yes
O(2) Co(1) N(1) 81.17(5) . . . yes
O(3) Co(1) O(6) 168.93(6) . . . yes
O(3) Co(1) O(8) 88.77(5) . . . yes
O(3) Co(1) N(1) 77.18(5) . . . yes
O(6) Co(1) O(8) 95.70(5) . . . yes
O(6) Co(1) N(1) 96.58(5) . . . yes
O(8) Co(1) N(1) 163.14(5) . . . yes
O(1) Co(2) O(4) 162.39(6) . . . yes
O(1) Co(2) O(5) 99.70(6) . . . yes
O(1) Co(2) O(7) 101.57(5) . . . yes
O(1) Co(2) O(9) 90.19(5) . . . yes
O(1) Co(2) N(2) 91.21(5) . . . yes
O(4) Co(2) O(5) 93.28(6) . . . yes
O(4) Co(2) O(7) 90.73(5) . . . yes
O(4) Co(2) O(9) 77.05(6) . . . yes
O(4) Co(2) N(2) 79.62(6) . . . yes
O(5) Co(2) O(7) 87.69(5) . . . yes
O(5) Co(2) O(9) 170.11(6) . . . yes
O(5) Co(2) N(2) 78.87(6) . . . yes
O(7) Co(2) O(9) 90.31(5) . . . yes
O(7) Co(2) N(2) 162.88(5) . . . yes
O(9) Co(2) N(2) 101.10(5) . . . yes
Co(1) O(1) Co(2) 112.21(6) . . . yes
Co(1) O(1) C(1) 125.9(1) . . . yes
Co(2) O(1) C(1) 121.1(1) . . . yes
Co(1) O(2) C(9) 108.5(1) . . . yes
Co(1) O(3) C(11) 113.9(1) . . . yes
Co(2) O(4) C(15) 112.9(1) . . . yes
Co(2) O(5) C(17a) 117.1(1) . . . yes
Co(2) O(5) C(17b) 110.7(3) . . . yes
C(17a) O(5) C(17b) 43.2(3) . . . yes
Co(1) O(6) C(18) 132.2(1) . . . yes
Co(2) O(7) C(18) 126.2(1) . . . yes
Co(1) O(8) C(20) 128.7(1) . . . yes
Co(2) O(9) C(20) 132.5(1) . . . yes
Co(1) N(1) C(7) 107.8(1) . . . yes
Co(1) N(1) C(8) 105.0(1) . . . yes
Co(1) N(1) C(10) 111.3(1) . . . yes
C(7) N(1) C(8) 110.1(1) . . . yes
C(7) N(1) C(10) 111.8(1) . . . yes
C(8) N(1) C(10) 110.7(1) . . . yes
Co(2) N(2) C(13) 109.5(1) . . . yes
Co(2) N(2) C(14) 104.8(1) . . . yes
Co(2) N(2) C(16) 110.6(1) . . . yes
C(13) N(2) C(14) 109.8(1) . . . yes
C(13) N(2) C(16) 110.7(1) . . . yes
C(14) N(2) C(16) 111.3(1) . . . yes
O(1) C(1) C(2) 120.7(2) . . . yes
O(1) C(1) C(6) 120.0(2) . . . yes
C(2) C(1) C(6) 119.3(2) . . . yes
C(1) C(2) C(3) 119.4(2) . . . yes
C(1) C(2) C(7) 120.6(2) . . . yes
C(3) C(2) C(7) 120.0(2) . . . yes
C(2) C(3) C(4) 122.4(2) . . . yes
C(3) C(4) C(5) 117.4(2) . . . yes
C(3) C(4) C(12) 120.6(2) . . . yes
C(5) C(4) C(12) 122.1(2) . . . yes
C(4) C(5) C(6) 122.0(2) . . . yes
C(1) C(6) C(5) 119.5(2) . . . yes
C(1) C(6) C(13) 119.6(2) . . . yes
C(5) C(6) C(13) 120.9(2) . . . yes
N(1) C(7) C(2) 112.8(1) . . . yes
N(1) C(8) C(9) 110.1(2) . . . yes
O(2) C(9) C(8) 109.7(2) . . . yes
N(1) C(10) C(11) 111.6(2) . . . yes
O(3) C(11) C(10) 106.6(2) . . . yes
N(2) C(13) C(6) 112.6(2) . . . yes
N(2) C(14) C(15) 110.6(2) . . . yes
O(4) C(15) C(14) 110.1(2) . . . yes
N(2) C(16) C(17a) 111.7(2) . . . yes
N(2) C(16) C(17b) 115.2(4) . . . yes
C(17a) C(16) C(17b) 43.9(4) . . . yes
O(5) C(17a) C(16) 106.5(2) . . . yes
O(5) C(17a) C(17b) 76.6(5) . . . yes
C(16) C(17a) C(17b) 59.7(5) . . . yes
O(5) C(17b) C(16) 106.6(5) . . . yes
O(5) C(17b) C(17a) 60.2(4) . . . yes
C(16) C(17b) C(17a) 76.4(5) . . . yes
O(6) C(18) O(7) 124.3(2) . . . yes
O(6) C(18) C(19) 118.2(2) . . . yes
O(7) C(18) C(19) 117.5(2) . . . yes
O(8) C(20) O(9) 124.7(2) . . . yes
O(8) C(20) C(21) 117.1(2) . . . yes
O(9) C(20) C(21) 118.2(2) . . . yes
C(23) C(22) C(27) 115.4(2) . . . yes
C(23) C(22) B(7) 124.5(2) . . . yes
C(27) C(22) B(7) 119.8(2) . . . yes
C(22) C(23) C(24) 122.1(2) . . . yes
C(23) C(24) C(25) 120.8(2) . . . yes
C(24) C(25) C(26) 119.0(2) . . . yes
C(25) C(26) C(27) 119.6(2) . . . yes
C(22) C(27) C(26) 123.1(2) . . . yes
C(29) C(28) C(33) 115.4(2) . . . yes
C(29) C(28) B(7) 123.2(2) . . . yes
C(33) C(28) B(7) 120.8(2) . . . yes
C(28) C(29) C(30) 122.6(2) . . . yes
C(29) C(30) C(31) 120.1(2) . . . yes
C(30) C(31) C(32) 119.4(2) . . . yes
C(31) C(32) C(33) 119.8(2) . . . yes
C(28) C(33) C(32) 122.7(2) . . . yes
C(35) C(34) C(39) 115.1(2) . . . yes
C(35) C(34) B(7) 121.5(2) . . . yes
C(39) C(34) B(7) 122.9(2) . . . yes
C(34) C(35) C(36) 122.7(2) . . . yes
C(35) C(36) C(37) 120.2(2) . . . yes
C(36) C(37) C(38) 119.0(2) . . . yes
C(37) C(38) C(39) 120.3(2) . . . yes
C(34) C(39) C(38) 122.7(2) . . . yes
C(41) C(40) C(45) 114.7(2) . . . yes
C(41) C(40) B(7) 124.8(2) . . . yes
C(45) C(40) B(7) 120.0(2) . . . yes
C(40) C(41) C(42) 122.8(2) . . . yes
C(41) C(42) C(43) 120.3(2) . . . yes
C(42) C(43) C(44) 118.8(2) . . . yes
C(43) C(44) C(45) 120.2(2) . . . yes
C(40) C(45) C(44) 123.1(2) . . . yes
N(3) C(46) C(47) 178.8(3) . . . yes
N(4) C(48) C(49) 179.5(2) . . . yes
N(5) C(50) C(50) 145.6(3) . . 2_756 yes
N(5) C(50) C(51) 170.5(5) . . . yes
C(50) C(50) C(51) 43.7(2) 2_756 . . yes
C(50) C(51) C(50) 92.5(5) . . 2_756 yes
C(22) B(7) C(28) 102.5(1) . . . yes
C(22) B(7) C(34) 111.0(2) . . . yes
C(22) B(7) C(40) 112.9(2) . . . yes
C(28) B(7) C(34) 113.3(2) . . . yes
C(28) B(7) C(40) 114.3(2) . . . yes
C(34) B(7) C(40) 103.1(1) . . . yes

loop_
_geom_bond_atom_site_label_1
_geom_bond_atom_site_label_2
_geom_bond_distance
_geom_bond_site_symmetry_1
_geom_bond_site_symmetry_2
_geom_bond_publ_flag
Co(1) O(1) 2.027(1) . . yes
Co(1) O(2) 2.178(1) . . yes
Co(1) O(3) 2.070(1) . . yes
Co(1) O(6) 2.090(1) . . yes
Co(1) O(8) 2.070(1) . . yes
Co(1) N(1) 2.178(2) . . yes
Co(2) O(1) 2.016(1) . . yes
Co(2) O(4) 2.158(2) . . yes
Co(2) O(5) 2.073(1) . . yes
Co(2) O(7) 2.093(1) . . yes
Co(2) O(9) 2.113(1) . . yes
Co(2) N(2) 2.163(2) . . yes
O(1) C(1) 1.356(2) . . yes
O(2) C(9) 1.434(2) . . yes
O(3) C(11) 1.418(2) . . yes
O(4) C(15) 1.433(2) . . yes
O(5) C(17a) 1.408(3) . . yes
O(5) C(17b) 1.578(9) . . yes
O(6) C(18) 1.247(2) . . yes
O(7) C(18) 1.276(2) . . yes
O(8) C(20) 1.271(2) . . yes
O(9) C(20) 1.255(2) . . yes
N(1) C(7) 1.491(2) . . yes
N(1) C(8) 1.480(2) . . yes
N(1) C(10) 1.493(2) . . yes
N(2) C(13) 1.488(2) . . yes
N(2) C(14) 1.482(3) . . yes
N(2) C(16) 1.498(2) . . yes
N(3) C(46) 1.133(3) . . yes
N(4) C(48) 1.134(3) . . yes
N(5) C(50) 1.150(5) . . yes
C(1) C(2) 1.403(3) . . yes
C(1) C(6) 1.403(3) . . yes
C(2) C(3) 1.395(3) . . yes
C(2) C(7) 1.506(3) . . yes
C(3) C(4) 1.388(3) . . yes
C(4) C(5) 1.395(3) . . yes
C(4) C(12) 1.511(3) . . yes
C(5) C(6) 1.399(3) . . yes
C(6) C(13) 1.504(3) . . yes
C(8) C(9) 1.512(3) . . yes
C(10) C(11) 1.519(3) . . yes
C(14) C(15) 1.516(3) . . yes
C(16) C(17a) 1.558(3) . . yes
C(16) C(17b) 1.385(9) . . yes
C(17a) C(17b) 1.111(9) . . yes
C(18) C(19) 1.510(3) . . yes
C(20) C(21) 1.507(3) . . yes
C(22) C(23) 1.399(3) . . yes
C(22) C(27) 1.402(3) . . yes
C(22) B(7) 1.649(3) . . yes
C(23) C(24) 1.398(3) . . yes
C(24) C(25) 1.373(3) . . yes
C(25) C(26) 1.390(3) . . yes
C(26) C(27) 1.391(3) . . yes
C(28) C(29) 1.398(3) . . yes
C(28) C(33) 1.406(3) . . yes
C(28) B(7) 1.635(3) . . yes
C(29) C(30) 1.393(3) . . yes
C(30) C(31) 1.378(3) . . yes
C(31) C(32) 1.386(3) . . yes
C(32) C(33) 1.389(3) . . yes
C(34) C(35) 1.411(3) . . yes
C(34) C(39) 1.402(3) . . yes
C(34) B(7) 1.639(3) . . yes
C(35) C(36) 1.383(3) . . yes
C(36) C(37) 1.392(3) . . yes
C(37) C(38) 1.375(3) . . yes
C(38) C(39) 1.394(3) . . yes
C(40) C(41) 1.401(3) . . yes
C(40) C(45) 1.413(3) . . yes
C(40) B(7) 1.639(3) . . yes
C(41) C(42) 1.394(3) . . yes
C(42) C(43) 1.385(3) . . yes
C(43) C(44) 1.388(3) . . yes
C(44) C(45) 1.383(3) . . yes
C(46) C(47) 1.464(3) . . yes
C(48) C(49) 1.445(3) . . yes
C(50) C(50) 1.706(8) . 2_756 yes
C(50) C(51) 1.181(5) . . yes

loop_
_geom_contact_atom_site_label_1
_geom_contact_atom_site_label_2
_geom_contact_distance
_geom_contact_site_symmetry_1
_geom_contact_site_symmetry_2
_geom_contact_publ_flag
O(2) N(3) 2.952(2) . . ?
O(2) C(17b) 3.197(9) . 6_656 ?
O(2) O(5) 3.570(2) . 6_656 ?
O(3) O(7) 2.618(2) . 6_656 ?
O(3) O(4) 3.218(2) . 6_656 ?
O(3) C(19) 3.387(3) . 6_656 ?
O(3) C(18) 3.422(2) . 6_656 ?
O(4) N(5) 2.729(4) . . ?
O(5) O(8) 2.695(2) . 6_646 ?
O(5) C(21) 3.225(3) . 6_646 ?
O(5) C(20) 3.385(2) . 6_646 ?
O(6) N(3) 3.389(2) . . ?
O(7) C(11) 3.516(2) . 6_646 ?
O(7) O(8) 3.518(2) . 6_646 ?
O(8) C(17b) 3.496(9) . 6_656 ?
O(8) C(44) 3.537(2) . 5_555 ?
N(3) C(9) 3.187(3) . . ?
N(3) C(8) 3.588(3) . . ?
N(4) C(13) 3.447(3) . 4_554 ?
N(4) C(47) 3.564(4) . 7_646 ?
N(4) C(19) 3.573(3) . 7_646 ?
N(5) C(11) 3.429(4) . 6_646 ?
N(5) C(15) 3.462(4) . . ?
C(13) C(48) 3.577(3) . 4_555 ?
C(15) C(30) 3.480(3) . 8_545 ?
C(17b) C(43) 3.529(9) . 2_656 ?
C(19) C(20) 3.549(3) . 6_646 ?
C(30) C(36) 3.546(3) . 3_646 ?
C(31) C(47) 3.553(3) . . ?
C(35) C(49) 3.375(3) . 3_646 ?
C(36) C(49) 3.377(3) . 3_646 ?
C(43) C(48) 3.595(3) . 3_646 ?
Co(1) Co(2) 3.3563(5) . . ?

loop_
_geom_torsion_atom_site_label_1
_geom_torsion_atom_site_label_2
_geom_torsion_atom_site_label_3
_geom_torsion_atom_site_label_4
_geom_torsion
_geom_torsion_site_symmetry_1
_geom_torsion_site_symmetry_2
_geom_torsion_site_symmetry_3
_geom_torsion_site_symmetry_4
_geom_torsion_publ_flag
Co(1) O(1) Co(2) O(4) 97.3(2) . . . . yes
Co(1) O(1) Co(2) O(5) -125.71(7) . . . . yes
Co(1) O(1) Co(2) O(7) -36.10(7) . . . . yes
Co(1) O(1) Co(2) O(9) 54.26(7) . . . . yes
Co(1) O(1) Co(2) N(2) 155.37(7) . . . . yes
Co(1) O(1) C(1) C(2) 38.2(2) . . . . yes
Co(1) O(1) C(1) C(6) -142.6(1) . . . . yes
Co(1) O(2) C(9) C(8) -38.0(2) . . . . yes
Co(1) O(3) C(11) C(10) -49.0(2) . . . . yes
Co(1) O(6) C(18) O(7) 18.5(3) . . . . yes
Co(1) O(6) C(18) C(19) -160.3(1) . . . . yes
Co(1) O(8) C(20) O(9) 9.6(3) . . . . yes
Co(1) O(8) C(20) C(21) -169.2(1) . . . . yes
Co(1) N(1) C(7) C(2) 68.9(2) . . . . yes
Co(1) N(1) C(8) C(9) -45.1(2) . . . . yes
Co(1) N(1) C(10) C(11) -15.8(2) . . . . yes
Co(2) O(1) Co(1) O(2) 94.2(2) . . . . yes
Co(2) O(1) Co(1) O(3) -132.20(6) . . . . yes
Co(2) O(1) Co(1) O(6) 54.15(7) . . . . yes
Co(2) O(1) Co(1) O(8) -41.65(7) . . . . yes
Co(2) O(1) Co(1) N(1) 150.73(7) . . . . yes
Co(2) O(1) C(1) C(2) -130.5(1) . . . . yes
Co(2) O(1) C(1) C(6) 48.7(2) . . . . yes
Co(2) O(4) C(15) C(14) -21.4(2) . . . . yes
Co(2) O(5) C(17a) C(16) -39.7(2) . . . . yes
Co(2) O(5) C(17a) C(17b) -92.0(5) . . . . yes
Co(2) O(5) C(17b) C(16) 45.0(6) . . . . yes
Co(2) O(5) C(17b) C(17a) 108.0(4) . . . . yes
Co(2) O(7) C(18) O(6) 23.1(3) . . . . yes
Co(2) O(7) C(18) C(19) -158.2(1) . . . . yes
Co(2) O(9) C(20) O(8) 22.9(3) . . . . yes
Co(2) O(9) C(20) C(21) -158.4(1) . . . . yes
Co(2) N(2) C(13) C(6) 63.0(2) . . . . yes
Co(2) N(2) C(14) C(15) -49.3(2) . . . . yes
Co(2) N(2) C(16) C(17a) -25.5(2) . . . . yes
Co(2) N(2) C(16) C(17b) 22.4(4) . . . . yes
O(1) Co(1) O(2) C(9) 68.1(2) . . . . yes
O(1) Co(1) O(3) C(11) -56.1(1) . . . . yes
O(1) Co(1) O(6) C(18) -58.0(2) . . . . yes
O(1) Co(1) O(8) C(20) 2.7(2) . . . . yes
O(1) Co(1) N(1) C(7) -31.0(1) . . . . yes
O(1) Co(1) N(1) C(8) -148.3(1) . . . . yes
O(1) Co(1) N(1) C(10) 91.9(1) . . . . yes
O(1) Co(2) O(4) C(15) 55.5(2) . . . . yes
O(1) Co(2) O(5) C(17a) -67.9(2) . . . . yes
O(1) Co(2) O(5) C(17b) -114.9(3) . . . . yes
O(1) Co(2) O(7) C(18) -10.4(2) . . . . yes
O(1) Co(2) O(9) C(20) -55.2(2) . . . . yes
O(1) Co(2) N(2) C(13) -18.7(1) . . . . yes
O(1) Co(2) N(2) C(14) -136.4(1) . . . . yes
O(1) Co(2) N(2) C(16) 103.6(1) . . . . yes
O(1) C(1) C(2) C(3) 178.5(2) . . . . yes
O(1) C(1) C(2) C(7) -1.0(3) . . . . yes
O(1) C(1) C(6) C(5) -178.5(2) . . . . yes
O(1) C(1) C(6) C(13) 0.4(3) . . . . yes
O(2) Co(1) O(1) C(1) -75.3(2) . . . . yes
O(2) Co(1) O(3) C(11) 112.8(1) . . . . yes
O(2) Co(1) O(6) C(18) 132.0(2) . . . . yes
O(2) Co(1) O(8) C(20) -166.7(1) . . . . yes
O(2) Co(1) N(1) C(7) 136.1(1) . . . . yes
O(2) Co(1) N(1) C(8) 18.8(1) . . . . yes
O(2) Co(1) N(1) C(10) -101.0(1) . . . . yes
O(2) C(9) C(8) N(1) 58.1(2) . . . . yes
O(3) Co(1) O(1) C(1) 58.2(1) . . . . yes
O(3) Co(1) O(2) C(9) -66.2(1) . . . . yes
O(3) Co(1) O(6) C(18) 156.6(2) . . . . yes
O(3) Co(1) O(8) C(20) 101.8(2) . . . . yes
O(3) Co(1) N(1) C(7) -130.3(1) . . . . yes
O(3) Co(1) N(1) C(8) 112.4(1) . . . . yes
O(3) Co(1) N(1) C(10) -7.4(1) . . . . yes
O(3) C(11) C(10) N(1) 40.6(2) . . . . yes
O(4) Co(2) O(1) C(1) -92.5(2) . . . . yes
O(4) Co(2) O(5) C(17a) 100.1(2) . . . . yes
O(4) Co(2) O(5) C(17b) 53.1(3) . . . . yes
O(4) Co(2) O(7) C(18) -177.7(1) . . . . yes
O(4) Co(2) O(9) C(20) 137.0(2) . . . . yes
O(4) Co(2) N(2) C(13) 146.2(1) . . . . yes
O(4) Co(2) N(2) C(14) 28.4(1) . . . . yes
O(4) Co(2) N(2) C(16) -91.6(1) . . . . yes
O(4) C(15) C(14) N(2) 48.3(2) . . . . yes
O(5) Co(2) O(1) C(1) 44.4(1) . . . . yes
O(5) Co(2) O(4) C(15) -82.1(1) . . . . yes
O(5) Co(2) O(7) C(18) 89.0(2) . . . . yes
O(5) Co(2) O(9) C(20) 124.7(3) . . . . yes
O(5) Co(2) N(2) C(13) -118.4(1) . . . . yes
O(5) Co(2) N(2) C(14) 123.9(1) . . . . yes
O(5) Co(2) N(2) C(16) 3.9(1) . . . . yes
O(5) C(17a) C(16) N(2) 41.3(2) . . . . yes
O(5) C(17a) C(16) C(17b) -63.0(5) . . . . yes
O(5) C(17a) C(17b) C(16) 118.5(3) . . . . yes
O(5) C(17b) C(16) N(2) -43.0(6) . . . . yes
O(5) C(17b) C(16) C(17a) 52.8(4) . . . . yes
O(5) C(17b) C(17a) C(16) -118.5(3) . . . . yes
O(6) Co(1) O(1) C(1) -115.4(1) . . . . yes
O(6) Co(1) O(2) C(9) 109.2(1) . . . . yes
O(6) Co(1) O(3) C(11) 88.8(3) . . . . yes
O(6) Co(1) O(8) C(20) -88.4(2) . . . . yes
O(6) Co(1) N(1) C(7) 59.0(1) . . . . yes
O(6) Co(1) N(1) C(8) -58.3(1) . . . . yes
O(6) Co(1) N(1) C(10) -178.1(1) . . . . yes
O(7) Co(2) O(1) C(1) 134.0(1) . . . . yes
O(7) Co(2) O(4) C(15) -169.8(1) . . . . yes
O(7) Co(2) O(5) C(17a) -169.3(2) . . . . yes
O(7) Co(2) O(5) C(17b) 143.7(3) . . . . yes
O(7) Co(2) O(9) C(20) 46.4(2) . . . . yes
O(7) Co(2) N(2) C(13) -157.3(2) . . . . yes
O(7) Co(2) N(2) C(14) 85.0(2) . . . . yes
O(7) Co(2) N(2) C(16) -35.0(3) . . . . yes
O(8) Co(1) O(1) C(1) 148.8(1) . . . . yes
O(8) Co(1) O(2) C(9) -155.0(1) . . . . yes
O(8) Co(1) O(3) C(11) -157.2(1) . . . . yes
O(8) Co(1) O(6) C(18) 43.2(2) . . . . yes
O(8) Co(1) N(1) C(7) -164.5(2) . . . . yes
O(8) Co(1) N(1) C(8) 78.2(2) . . . . yes
O(8) Co(1) N(1) C(10) -41.6(2) . . . . yes
O(9) Co(2) O(1) C(1) -135.6(1) . . . . yes
O(9) Co(2) O(4) C(15) 100.0(1) . . . . yes
O(9) Co(2) O(5) C(17a) 112.2(3) . . . . yes
O(9) Co(2) O(5) C(17b) 65.2(5) . . . . yes
O(9) Co(2) O(7) C(18) -100.7(1) . . . . yes
O(9) Co(2) N(2) C(13) 71.7(1) . . . . yes
O(9) Co(2) N(2) C(14) -46.0(1) . . . . yes
O(9) Co(2) N(2) C(16) -166.0(1) . . . . yes
N(1) Co(1) O(1) C(1) -18.8(1) . . . . yes
N(1) Co(1) O(2) C(9) 10.5(1) . . . . yes
N(1) Co(1) O(3) C(11) 32.2(1) . . . . yes
N(1) Co(1) O(6) C(18) -148.4(2) . . . . yes
N(1) Co(1) O(8) C(20) 135.1(2) . . . . yes
N(1) C(7) C(2) C(1) -59.2(2) . . . . yes
N(1) C(7) C(2) C(3) 121.3(2) . . . . yes
N(2) Co(2) O(1) C(1) -34.5(1) . . . . yes
N(2) Co(2) O(4) C(15) -4.1(1) . . . . yes
N(2) Co(2) O(5) C(17a) 21.4(2) . . . . yes
N(2) Co(2) O(5) C(17b) -25.6(3) . . . . yes
N(2) Co(2) O(7) C(18) 127.1(2) . . . . yes
N(2) Co(2) O(9) C(20) -146.5(2) . . . . yes
N(2) C(13) C(6) C(1) -63.1(2) . . . . yes
N(2) C(13) C(6) C(5) 115.7(2) . . . . yes
N(2) C(16) C(17a) C(17b) 104.4(5) . . . . yes
N(2) C(16) C(17b) C(17a) -95.7(4) . . . . yes
N(5) C(50) C(50) N(5) -4(1) . . 2_756 2_756 yes
N(5) C(50) C(50) C(51) 177.7(8) . . 2_756 . yes
N(5) C(50) C(51) C(50) -172(2) . . . 2_756 yes
C(1) C(2) C(3) C(4) 0.2(3) . . . . yes
C(1) C(6) C(5) C(4) -0.3(3) . . . . yes
C(2) C(1) C(6) C(5) 0.8(3) . . . . yes
C(2) C(1) C(6) C(13) 179.6(2) . . . . yes
C(2) C(3) C(4) C(5) 0.2(3) . . . . yes
C(2) C(3) C(4) C(12) -178.7(2) . . . . yes
C(2) C(7) N(1) C(8) -177.1(2) . . . . yes
C(2) C(7) N(1) C(10) -53.7(2) . . . . yes
C(3) C(2) C(1) C(6) -0.7(3) . . . . yes
C(3) C(4) C(5) C(6) -0.1(3) . . . . yes
C(4) C(3) C(2) C(7) 179.8(2) . . . . yes
C(4) C(5) C(6) C(13) -179.2(2) . . . . yes
C(6) C(1) C(2) C(7) 179.7(2) . . . . yes
C(6) C(5) C(4) C(12) 178.8(2) . . . . yes
C(6) C(13) N(2) C(14) 177.6(2) . . . . yes
C(6) C(13) N(2) C(16) -59.2(2) . . . . yes
C(7) N(1) C(8) C(9) -160.9(1) . . . . yes
C(7) N(1) C(10) C(11) 104.8(2) . . . . yes
C(8) N(1) C(10) C(11) -132.1(2) . . . . yes
C(9) C(8) N(1) C(10) 75.1(2) . . . . yes
C(13) N(2) C(14) C(15) -166.9(2) . . . . yes
C(13) N(2) C(16) C(17a) 96.1(2) . . . . yes
C(13) N(2) C(16) C(17b) 144.0(4) . . . . yes
C(14) N(2) C(16) C(17a) -141.5(2) . . . . yes
C(14) N(2) C(16) C(17b) -93.6(4) . . . . yes
C(15) C(14) N(2) C(16) 70.2(2) . . . . yes
C(16) C(17a) O(5) C(17b) 52.3(5) . . . . yes
C(16) C(17b) O(5) C(17a) -63.1(5) . . . . yes
C(22) C(23) C(24) C(25) 0.9(3) . . . . yes
C(22) C(27) C(26) C(25) 0.1(3) . . . . yes
C(22) B(7) C(28) C(29) 97.2(2) . . . . yes
C(22) B(7) C(28) C(33) -72.9(2) . . . . yes
C(22) B(7) C(34) C(35) -164.8(2) . . . . yes
C(22) B(7) C(34) C(39) 23.5(3) . . . . yes
C(22) B(7) C(40) C(41) 132.7(2) . . . . yes
C(22) B(7) C(40) C(45) -55.3(2) . . . . yes
C(23) C(22) C(27) C(26) 1.0(3) . . . . yes
C(23) C(22) B(7) C(28) 106.5(2) . . . . yes
C(23) C(22) B(7) C(34) -132.1(2) . . . . yes
C(23) C(22) B(7) C(40) -17.0(3) . . . . yes
C(23) C(24) C(25) C(26) 0.3(3) . . . . yes
C(24) C(23) C(22) C(27) -1.5(3) . . . . yes
C(24) C(23) C(22) B(7) -175.2(2) . . . . yes
C(24) C(25) C(26) C(27) -0.8(3) . . . . yes
C(26) C(27) C(22) B(7) 175.0(2) . . . . yes
C(27) C(22) B(7) C(28) -67.0(2) . . . . yes
C(27) C(22) B(7) C(34) 54.3(2) . . . . yes
C(27) C(22) B(7) C(40) 169.5(2) . . . . yes
C(28) C(29) C(30) C(31) -0.8(3) . . . . yes
C(28) C(33) C(32) C(31) -0.8(3) . . . . yes
C(28) B(7) C(34) C(35) -50.0(2) . . . . yes
C(28) B(7) C(34) C(39) 138.3(2) . . . . yes
C(28) B(7) C(40) C(41) 16.0(3) . . . . yes
C(28) B(7) C(40) C(45) -172.0(2) . . . . yes
C(29) C(28) C(33) C(32) 0.1(3) . . . . yes
C(29) C(28) B(7) C(34) -22.5(3) . . . . yes
C(29) C(28) B(7) C(40) -140.2(2) . . . . yes
C(29) C(30) C(31) C(32) 0.0(3) . . . . yes
C(30) C(29) C(28) C(33) 0.8(3) . . . . yes
C(30) C(29) C(28) B(7) -169.8(2) . . . . yes
C(30) C(31) C(32) C(33) 0.8(3) . . . . yes
C(32) C(33) C(28) B(7) 170.9(2) . . . . yes
C(33) C(28) B(7) C(34) 167.4(2) . . . . yes
C(33) C(28) B(7) C(40) 49.6(2) . . . . yes
C(34) C(35) C(36) C(37) 0.4(3) . . . . yes
C(34) C(39) C(38) C(37) 0.4(3) . . . . yes
C(34) B(7) C(40) C(41) -107.4(2) . . . . yes
C(34) B(7) C(40) C(45) 64.6(2) . . . . yes
C(35) C(34) C(39) C(38) -0.6(3) . . . . yes
C(35) C(34) B(7) C(40) 74.1(2) . . . . yes
C(35) C(36) C(37) C(38) -0.6(3) . . . . yes
C(36) C(35) C(34) C(39) 0.2(3) . . . . yes
C(36) C(35) C(34) B(7) -172.1(2) . . . . yes
C(36) C(37) C(38) C(39) 0.3(3) . . . . yes
C(38) C(39) C(34) B(7) 171.6(2) . . . . yes
C(39) C(34) B(7) C(40) -97.6(2) . . . . yes
C(40) C(41) C(42) C(43) -0.5(3) . . . . yes
C(40) C(45) C(44) C(43) 0.5(3) . . . . yes
C(41) C(40) C(45) C(44) 0.2(3) . . . . yes
C(41) C(42) C(43) C(44) 1.2(3) . . . . yes
C(42) C(41) C(40) C(45) -0.2(3) . . . . yes
C(42) C(41) C(40) B(7) 172.2(2) . . . . yes
C(42) C(43) C(44) C(45) -1.2(3) . . . . yes
C(44) C(45) C(40) B(7) -172.5(2) . . . . yes
C(44) C(45) C(40) B(7) -172.5(2) . . . . yes
